data_4132193
loop_
_publ_author_name
'Chu, Crystal K.'
'Lin, Tzu-Pin'
'Shao, Huiling'
'Liberman-Martin, Allegra L'
'Liu, Peng'
'Grubbs, Robert H.'

_publ_section_title
;
 Disentangling Ligand Effects on Metathesis Catalyst Activity:
 Experimental and Computational Studies of Ruthenium-Aminophosphine
 Complexes.
;
_journal_issue 16
_journal_name_full 'Journal of the American Chemical Society'
_journal_page_first 5634
_journal_page_last 5643
_journal_paper_doi 10.1021/jacs.8b02324
_journal_volume 140
_journal_year 2018
_chemical_formula_sum 'C44 H58 Cl2 N3 P Ru'
_chemical_formula_weight 831.87
_chemical_name_common Cy2Ppyrr
_space_group_crystal_system monoclinic
_space_group_IT_number 14
_space_group_name_Hall '-P 2ybc'
_space_group_name_H-M_alt 'P 1 21/c 1'
_atom_sites_solution_hydrogens geom
_audit_creation_method SHELXL-97
_cell_angle_alpha 90
_cell_angle_beta 98.642(3)
_cell_angle_gamma 90
_cell_formula_units_Z 4
_cell_length_a 12.1351(9)
_cell_length_b 14.8021(10)
_cell_length_c 22.944(2)
_cell_measurement_reflns_used 9838
_cell_measurement_temperature 100(2)
_cell_measurement_theta_max 65.411
_cell_measurement_theta_min 4.655
_cell_volume 4074.5(5)
_computing_structure_refinement 'SHELXL-2013 (Sheldrick, 2013)'
_diffrn_ambient_temperature 100(2)
_diffrn_measured_fraction_theta_full 0.999
_diffrn_measured_fraction_theta_max 0.911
_diffrn_measurement_device_type 'CCD area detector'
_diffrn_radiation_type MoK\a
_diffrn_radiation_wavelength 0.71073
_diffrn_reflns_av_R_equivalents 0.1065
_diffrn_reflns_av_unetI/netI 0.1029
_diffrn_reflns_Laue_measured_fraction_full 0.999
_diffrn_reflns_Laue_measured_fraction_max 0.911
_diffrn_reflns_limit_h_max 18
_diffrn_reflns_limit_h_min -17
_diffrn_reflns_limit_k_max 22
_diffrn_reflns_limit_k_min -21
_diffrn_reflns_limit_l_max 34
_diffrn_reflns_limit_l_min -34
_diffrn_reflns_number 125473
_diffrn_reflns_point_group_measured_fraction_full 0.999
_diffrn_reflns_point_group_measured_fraction_max 0.911
_diffrn_reflns_theta_full 25.242
_diffrn_reflns_theta_max 33.245
_diffrn_reflns_theta_min 2.185
_exptl_absorpt_coefficient_mu 0.590
_exptl_absorpt_correction_T_max 0.7466
_exptl_absorpt_correction_T_min 0.7034
_exptl_absorpt_correction_type multi-scan
_exptl_absorpt_process_details sadabs
_exptl_crystal_colour brown
_exptl_crystal_density_diffrn 1.356
_exptl_crystal_description block
_exptl_crystal_F_000 1744
_exptl_crystal_size_max 0.100
_exptl_crystal_size_mid 0.090
_exptl_crystal_size_min 0.050
_refine_diff_density_max 2.731
_refine_diff_density_min -0.901
_refine_diff_density_rms 0.151
_refine_ls_extinction_method none
_refine_ls_goodness_of_fit_ref 1.075
_refine_ls_hydrogen_treatment constr
_refine_ls_matrix_type full
_refine_ls_number_parameters 460
_refine_ls_number_reflns 14290
_refine_ls_number_restraints 0
_refine_ls_restrained_S_all 1.075
_refine_ls_R_factor_all 0.1239
_refine_ls_R_factor_gt 0.0641
_refine_ls_shift/su_max 0.001
_refine_ls_shift/su_mean 0.000
_refine_ls_structure_factor_coef Fsqd
_refine_ls_weighting_details
;
 w=1/[\s^2^(Fo^2^)+(0.0484P)^2^+11.0683P]
 where P=(Fo^2^+2Fc^2^)/3
;
_refine_ls_weighting_scheme calc
_refine_ls_wR_factor_gt 0.1225
_refine_ls_wR_factor_ref 0.1426
_reflns_Friedel_coverage 0.000
_reflns_number_gt 9560
_reflns_number_total 14290
_reflns_threshold_expression 'I > 2\s(I)'
_cod_data_source_file ja8b02324_si_005.cif
_cod_data_source_block mm
_cod_original_cell_volume 4074.6(6)
_cod_original_sg_symbol_H-M 'P 21/c'
_cod_database_code 4132193
_shelx_space_group_comment
;
The symmetry employed for this shelxl refinement is uniquely defined
by the following loop, which should always be used as a source of
symmetry information in preference to the above space-group names.
They are only intended as comments.
;
_shelx_estimated_absorpt_t_min 0.943
_shelx_estimated_absorpt_t_max 0.971
_shelxl_version_number 2013-2

loop_
_space_group_symop_operation_xyz
'x, y, z'
'-x, y+1/2, -z+1/2'
'-x, -y, -z'
'x, -y-1/2, z-1/2'

loop_
_atom_site_label
_atom_site_type_symbol
_atom_site_fract_x
_atom_site_fract_y
_atom_site_fract_z
_atom_site_U_iso_or_equiv
_atom_site_adp_type
_atom_site_occupancy
_atom_site_site_symmetry_order
_atom_site_calc_flag
_atom_site_refinement_flags_posn
_atom_site_refinement_flags_adp
Ru1 Ru 0.23439(2) 0.54064(2) 0.70110(2) 0.00987(6) Uani 1 1 d . .
Cl1 Cl 0.37773(6) 0.64925(5) 0.72684(4) 0.01756(16) Uani 1 1 d . .
Cl2 Cl 0.08988(7) 0.42915(5) 0.69683(4) 0.01791(16) Uani 1 1 d . .
P1 P 0.36403(7) 0.41571(6) 0.71007(4) 0.01698(18) Uani 1 1 d . .
N3 N 0.5006(2) 0.43599(19) 0.69929(14) 0.0207(6) Uani 1 1 d . .
N2 N 0.1050(2) 0.65985(17) 0.77438(12) 0.0140(5) Uani 1 1 d . .
N1 N 0.0860(2) 0.71188(17) 0.68524(11) 0.0131(5) Uani 1 1 d . .
C32 C 0.5940(3) 0.3835(3) 0.71869(16) 0.0238(7) Uani 1 1 d . .
H32A H 0.5953 0.3298 0.7415 0.029 Uiso 1 1 calc R U
C8 C 0.1285(2) 0.6434(2) 0.72024(13) 0.0110(6) Uani 1 1 d . .
C9 C 0.0476(3) 0.7475(2) 0.77954(14) 0.0169(6) Uani 1 1 d . .
H9A H 0.0966 0.7911 0.8037 0.020 Uiso 1 1 calc R U
H9B H -0.0218 0.7394 0.7968 0.020 Uiso 1 1 calc R U
C15 C 0.1237(3) 0.7833(2) 0.53469(14) 0.0172(6) Uani 1 1 d . .
H15A H 0.1693 0.8230 0.5162 0.021 Uiso 1 1 calc R U
C14 C 0.0417(3) 0.7336(2) 0.49988(14) 0.0184(7) Uani 1 1 d . .
C19 C 0.2307(3) 0.8307(2) 0.63253(15) 0.0190(7) Uani 1 1 d . .
H19A H 0.2304 0.8178 0.6744 0.029 Uiso 1 1 calc R U
H19B H 0.2171 0.8953 0.6252 0.029 Uiso 1 1 calc R U
H19C H 0.3033 0.8143 0.6218 0.029 Uiso 1 1 calc R U
C12 C -0.0117(3) 0.6679(2) 0.58885(14) 0.0145(6) Uani 1 1 d . .
C17 C -0.0879(3) 0.6064(2) 0.61715(15) 0.0211(7) Uani 1 1 d . .
H17A H -0.0671 0.6083 0.6601 0.032 Uiso 1 1 calc R U
H17B H -0.0807 0.5444 0.6032 0.032 Uiso 1 1 calc R U
H17C H -0.1652 0.6267 0.6065 0.032 Uiso 1 1 calc R U
C16 C 0.1406(3) 0.7766(2) 0.59590(14) 0.0156(6) Uani 1 1 d . .
C23 C 0.1214(3) 0.4969(2) 0.92622(14) 0.0178(7) Uani 1 1 d . .
C18 C 0.0256(3) 0.7411(3) 0.43362(15) 0.0255(8) Uani 1 1 d . .
H18A H -0.0357 0.7017 0.4166 0.038 Uiso 1 1 calc R U
H18B H 0.0943 0.7228 0.4191 0.038 Uiso 1 1 calc R U
H18C H 0.0079 0.8038 0.4220 0.038 Uiso 1 1 calc R U
C11 C 0.0738(3) 0.7170(2) 0.62227(14) 0.0134(6) Uani 1 1 d . .
C21 C 0.2066(3) 0.6084(2) 0.86895(14) 0.0148(6) Uani 1 1 d . .
C10 C 0.0225(3) 0.7780(2) 0.71550(14) 0.0191(7) Uani 1 1 d . .
H10A H -0.0583 0.7747 0.7006 0.023 Uiso 1 1 calc R U
H10B H 0.0490 0.8404 0.7107 0.023 Uiso 1 1 calc R U
C26 C 0.2986(3) 0.6755(2) 0.86643(15) 0.0211(7) Uani 1 1 d . .
H26A H 0.2860 0.7072 0.8285 0.032 Uiso 1 1 calc R U
H26B H 0.3703 0.6439 0.8706 0.032 Uiso 1 1 calc R U
H26C H 0.2995 0.7193 0.8985 0.032 Uiso 1 1 calc R U
C24 C 0.0301(3) 0.4929(2) 0.88154(14) 0.0182(7) Uani 1 1 d . .
H24A H -0.0303 0.4540 0.8861 0.022 Uiso 1 1 calc R U
C13 C -0.0250(3) 0.6770(2) 0.52766(14) 0.0176(6) Uani 1 1 d . .
H13A H -0.0817 0.6432 0.5042 0.021 Uiso 1 1 calc R U
C2 C 0.2610(3) 0.5823(2) 0.57210(16) 0.0215(7) Uani 1 1 d . .
C31 C 0.6831(3) 0.4225(3) 0.69933(17) 0.0277(8) Uani 1 1 d . .
H31A H 0.7578 0.4013 0.7064 0.033 Uiso 1 1 calc R U
C33 C 0.3236(3) 0.3179(2) 0.66199(16) 0.0188(7) Uani 1 1 d . .
H33A H 0.2410 0.3113 0.6595 0.023 Uiso 1 1 calc R U
C3 C 0.2163(3) 0.5558(2) 0.51428(17) 0.0268(8) Uani 1 1 d . .
H3A H 0.1519 0.5185 0.5082 0.032 Uiso 1 1 calc R U
C22 C 0.2078(3) 0.5552(2) 0.91954(14) 0.0176(7) Uani 1 1 d . .
H22A H 0.2697 0.5592 0.9502 0.021 Uiso 1 1 calc R U
C20 C 0.1160(3) 0.6001(2) 0.82418(13) 0.0132(6) Uani 1 1 d . .
C39 C 0.3894(3) 0.3711(2) 0.78606(16) 0.0204(7) Uani 1 1 d . .
H39A H 0.4423 0.3192 0.7863 0.025 Uiso 1 1 calc R U
C28 C -0.0780(3) 0.5426(2) 0.78469(15) 0.0201(7) Uani 1 1 d . .
H28A H -0.1318 0.4996 0.7966 0.030 Uiso 1 1 calc R U
H28B H -0.0579 0.5241 0.7466 0.030 Uiso 1 1 calc R U
H28C H -0.1113 0.6030 0.7811 0.030 Uiso 1 1 calc R U
C34 C 0.3742(4) 0.2278(3) 0.6836(2) 0.0436(12) Uani 1 1 d . .
H34A H 0.3516 0.2133 0.7222 0.052 Uiso 1 1 calc R U
H34B H 0.4565 0.2327 0.6892 0.052 Uiso 1 1 calc R U
C27 C 0.1255(3) 0.4393(3) 0.98107(16) 0.0261(8) Uani 1 1 d . .
H27A H 0.0578 0.4025 0.9781 0.039 Uiso 1 1 calc R U
H27B H 0.1305 0.4785 1.0158 0.039 Uiso 1 1 calc R U
H27C H 0.1909 0.3997 0.9848 0.039 Uiso 1 1 calc R U
C30 C 0.6450(3) 0.4995(3) 0.6672(2) 0.0352(10) Uani 1 1 d . .
H30A H 0.6890 0.5400 0.6483 0.042 Uiso 1 1 calc R U
C5 C 0.3571(4) 0.6380(3) 0.47441(18) 0.0317(9) Uani 1 1 d . .
H5A H 0.3916 0.6552 0.4416 0.038 Uiso 1 1 calc R U
C25 C 0.0252(3) 0.5442(2) 0.83052(14) 0.0154(6) Uani 1 1 d . .
C1 C 0.2087(3) 0.5439(2) 0.61967(15) 0.0191(6) Uani 1 1 d . .
H1A H 0.1429 0.5116 0.6046 0.023 Uiso 1 1 calc R U
C40 C 0.4459(4) 0.4417(3) 0.82962(16) 0.0282(8) Uani 1 1 d . .
H40A H 0.3946 0.4931 0.8321 0.034 Uiso 1 1 calc R U
H40B H 0.5138 0.4650 0.8157 0.034 Uiso 1 1 calc R U
C37 C 0.3086(4) 0.2597(3) 0.5575(2) 0.0418(11) Uani 1 1 d . .
H37A H 0.2266 0.2529 0.5534 0.050 Uiso 1 1 calc R U
H37B H 0.3283 0.2740 0.5182 0.050 Uiso 1 1 calc R U
C42 C 0.3761(3) 0.3564(3) 0.91222(18) 0.0329(10) Uani 1 1 d . .
H42A H 0.4004 0.3245 0.9499 0.040 Uiso 1 1 calc R U
H42B H 0.3241 0.4050 0.9199 0.040 Uiso 1 1 calc R U
C7 C 0.3523(3) 0.6411(3) 0.57916(17) 0.0256(8) Uani 1 1 d . .
H7A H 0.3817 0.6626 0.6173 0.031 Uiso 1 1 calc R U
C41 C 0.4770(4) 0.3982(3) 0.89090(18) 0.0333(9) Uani 1 1 d . .
H41A H 0.5342 0.3511 0.8890 0.040 Uiso 1 1 calc R U
H41B H 0.5095 0.4448 0.9194 0.040 Uiso 1 1 calc R U
C6 C 0.4003(4) 0.6682(3) 0.53053(18) 0.0320(9) Uani 1 1 d . .
H6A H 0.4628 0.7076 0.5358 0.038 Uiso 1 1 calc R U
C4 C 0.2644(4) 0.5831(3) 0.46630(18) 0.0321(9) Uani 1 1 d . .
H4A H 0.2336 0.5640 0.4277 0.039 Uiso 1 1 calc R U
C29 C 0.5342(3) 0.5059(3) 0.6679(2) 0.0330(9) Uani 1 1 d . .
H29A H 0.4871 0.5521 0.6494 0.040 Uiso 1 1 calc R U
C44 C 0.2840(3) 0.3350(3) 0.80791(19) 0.0352(10) Uani 1 1 d . .
H44A H 0.2314 0.3854 0.8108 0.042 Uiso 1 1 calc R U
H44B H 0.2468 0.2903 0.7795 0.042 Uiso 1 1 calc R U
C36 C 0.3637(4) 0.1730(3) 0.5798(2) 0.0429(12) Uani 1 1 d . .
H36A H 0.4454 0.1785 0.5813 0.052 Uiso 1 1 calc R U
H36B H 0.3373 0.1233 0.5523 0.052 Uiso 1 1 calc R U
C43 C 0.3154(4) 0.2906(3) 0.8683(2) 0.0410(11) Uani 1 1 d . .
H43A H 0.2470 0.2692 0.8827 0.049 Uiso 1 1 calc R U
H43B H 0.3636 0.2376 0.8646 0.049 Uiso 1 1 calc R U
C38 C 0.3461(4) 0.3371(3) 0.60031(19) 0.0397(11) Uani 1 1 d . .
H38A H 0.4270 0.3474 0.6013 0.048 Uiso 1 1 calc R U
H38B H 0.3066 0.3931 0.5858 0.048 Uiso 1 1 calc R U
C35 C 0.3374(5) 0.1511(3) 0.6401(2) 0.0499(14) Uani 1 1 d . .
H35A H 0.3759 0.0946 0.6544 0.060 Uiso 1 1 calc R U
H35B H 0.2562 0.1413 0.6379 0.060 Uiso 1 1 calc R U

loop_
_atom_site_aniso_label
_atom_site_aniso_U_11
_atom_site_aniso_U_22
_atom_site_aniso_U_33
_atom_site_aniso_U_23
_atom_site_aniso_U_13
_atom_site_aniso_U_12
Ru1 0.01031(11) 0.00776(10) 0.01186(11) -0.00009(10) 0.00269(8) 0.00084(9)
Cl1 0.0151(4) 0.0163(4) 0.0210(4) -0.0024(3) 0.0020(3) -0.0038(3)
Cl2 0.0172(4) 0.0136(3) 0.0235(4) 0.0004(3) 0.0051(3) -0.0022(3)
P1 0.0142(4) 0.0141(4) 0.0228(4) 0.0005(3) 0.0033(3) 0.0006(3)
N3 0.0145(13) 0.0165(14) 0.0316(16) -0.0050(12) 0.0051(12) 0.0007(11)
N2 0.0187(13) 0.0089(12) 0.0152(13) 0.0009(10) 0.0053(11) 0.0033(10)
N1 0.0165(13) 0.0116(12) 0.0115(12) -0.0004(10) 0.0034(10) 0.0035(10)
C32 0.0194(17) 0.0276(19) 0.0235(18) 0.0004(15) 0.0005(14) 0.0057(14)
C8 0.0100(13) 0.0110(13) 0.0119(14) -0.0002(11) 0.0013(11) -0.0022(11)
C9 0.0225(17) 0.0116(14) 0.0173(16) -0.0002(12) 0.0052(13) 0.0048(12)
C15 0.0197(16) 0.0169(16) 0.0163(15) 0.0034(12) 0.0062(13) -0.0008(13)
C14 0.0226(17) 0.0186(16) 0.0140(15) 0.0031(12) 0.0030(13) 0.0014(13)
C19 0.0177(16) 0.0179(16) 0.0208(16) 0.0011(13) 0.0006(13) -0.0030(13)
C12 0.0150(15) 0.0137(14) 0.0144(14) 0.0020(12) 0.0010(12) 0.0004(12)
C17 0.0182(16) 0.0235(18) 0.0207(17) 0.0049(14) -0.0002(13) -0.0080(14)
C16 0.0159(15) 0.0136(15) 0.0175(15) 0.0005(12) 0.0027(12) 0.0011(12)
C23 0.0236(17) 0.0157(15) 0.0153(15) 0.0026(13) 0.0067(13) 0.0064(13)
C18 0.034(2) 0.030(2) 0.0120(16) 0.0030(14) 0.0016(15) -0.0054(16)
C11 0.0122(14) 0.0151(15) 0.0134(14) 0.0007(12) 0.0031(12) 0.0037(11)
C21 0.0173(15) 0.0135(15) 0.0140(15) 0.0005(12) 0.0041(12) 0.0026(12)
C10 0.0252(17) 0.0174(16) 0.0159(15) -0.0003(13) 0.0069(13) 0.0116(13)
C26 0.0224(17) 0.0237(18) 0.0172(16) -0.0011(13) 0.0022(14) -0.0054(14)
C24 0.0230(17) 0.0157(15) 0.0173(16) 0.0018(13) 0.0071(13) 0.0003(13)
C13 0.0182(16) 0.0183(16) 0.0152(15) 0.0005(12) -0.0013(13) -0.0028(13)
C2 0.0263(18) 0.0171(16) 0.0222(17) 0.0005(13) 0.0069(15) 0.0024(14)
C31 0.0174(17) 0.033(2) 0.032(2) -0.0091(17) 0.0021(15) 0.0046(15)
C33 0.0146(15) 0.0151(15) 0.0263(18) -0.0065(13) 0.0015(13) 0.0015(12)
C3 0.036(2) 0.0219(19) 0.0242(18) -0.0041(14) 0.0098(16) -0.0027(15)
C22 0.0209(16) 0.0170(16) 0.0141(15) 0.0011(12) 0.0003(13) 0.0067(13)
C20 0.0193(15) 0.0082(13) 0.0129(14) 0.0017(11) 0.0051(12) 0.0041(11)
C39 0.0194(17) 0.0181(16) 0.0243(17) 0.0041(13) 0.0047(14) 0.0010(13)
C28 0.0202(16) 0.0221(16) 0.0184(15) -0.0008(14) 0.0041(13) -0.0050(14)
C34 0.058(3) 0.0166(19) 0.047(3) -0.0054(18) -0.022(2) 0.0092(19)
C27 0.0280(19) 0.031(2) 0.0210(17) 0.0104(15) 0.0080(15) 0.0034(15)
C30 0.029(2) 0.028(2) 0.053(3) 0.001(2) 0.023(2) 0.0012(17)
C5 0.040(2) 0.033(2) 0.0248(19) 0.0060(16) 0.0135(18) 0.0035(18)
C25 0.0179(15) 0.0138(14) 0.0152(14) -0.0027(12) 0.0051(12) 0.0026(13)
C1 0.0212(16) 0.0171(15) 0.0198(16) -0.0014(13) 0.0059(13) -0.0005(14)
C40 0.040(2) 0.0253(19) 0.0218(18) -0.0038(14) 0.0127(17) -0.0065(16)
C37 0.058(3) 0.031(2) 0.037(2) -0.0126(19) 0.009(2) 0.007(2)
C42 0.035(2) 0.036(2) 0.032(2) 0.0171(18) 0.0176(18) 0.0178(18)
C7 0.0268(19) 0.0265(19) 0.0237(18) 0.0027(15) 0.0041(15) -0.0007(15)
C41 0.036(2) 0.037(2) 0.027(2) -0.0017(17) 0.0064(18) -0.0047(18)
C6 0.032(2) 0.033(2) 0.032(2) 0.0049(17) 0.0083(17) -0.0052(17)
C4 0.043(2) 0.033(2) 0.0225(19) -0.0031(16) 0.0111(18) -0.0001(18)
C29 0.029(2) 0.026(2) 0.047(3) 0.0111(18) 0.0171(19) 0.0079(17)
C44 0.023(2) 0.046(3) 0.037(2) 0.020(2) 0.0017(17) -0.0070(17)
C36 0.028(2) 0.036(2) 0.059(3) -0.026(2) -0.012(2) 0.0088(18)
C43 0.031(2) 0.048(3) 0.042(3) 0.028(2) -0.0002(19) -0.007(2)
C38 0.064(3) 0.023(2) 0.035(2) -0.0077(17) 0.018(2) -0.001(2)
C35 0.070(4) 0.0165(19) 0.052(3) -0.0070(19) -0.026(3) 0.000(2)

loop_
_atom_type_symbol
_atom_type_description
_atom_type_scat_dispersion_real
_atom_type_scat_dispersion_imag
_atom_type_scat_source
C C 0.0033 0.0016 'International Tables Vol C Tables 4.2.6.8 and 6.1.1.4'
H H 0.0000 0.0000 'International Tables Vol C Tables 4.2.6.8 and 6.1.1.4'
N N 0.0061 0.0033 'International Tables Vol C Tables 4.2.6.8 and 6.1.1.4'
P P 0.1023 0.0942 'International Tables Vol C Tables 4.2.6.8 and 6.1.1.4'
Cl Cl 0.1484 0.1585 'International Tables Vol C Tables 4.2.6.8 and 6.1.1.4'
Ru Ru -1.2594 0.8363 'International Tables Vol C Tables 4.2.6.8 and 6.1.1.4'

loop_
_geom_angle_atom_site_label_1
_geom_angle_atom_site_label_2
_geom_angle_atom_site_label_3
_geom_angle
C1 Ru1 C8 100.27(13)
C1 Ru1 Cl1 103.86(11)
C8 Ru1 Cl1 84.56(8)
C1 Ru1 Cl2 88.02(11)
C8 Ru1 Cl2 92.33(8)
Cl1 Ru1 Cl2 168.07(3)
C1 Ru1 P1 96.62(11)
C8 Ru1 P1 163.02(9)
Cl1 Ru1 P1 93.08(3)
Cl2 Ru1 P1 86.54(3)
N3 P1 C33 102.99(15)
N3 P1 C39 99.72(16)
C33 P1 C39 106.02(16)
N3 P1 Ru1 118.56(10)
C33 P1 Ru1 116.04(11)
C39 P1 Ru1 111.61(12)
C29 N3 C32 107.4(3)
C29 N3 P1 125.2(3)
C32 N3 P1 127.3(3)
C8 N2 C20 128.3(3)
C8 N2 C9 113.7(3)
C20 N2 C9 117.6(2)
C8 N1 C11 127.8(3)
C8 N1 C10 113.4(3)
C11 N1 C10 117.1(2)
C31 C32 N3 107.9(3)
C31 C32 H32A 126.0
N3 C32 H32A 126.0
N2 C8 N1 107.4(3)
N2 C8 Ru1 123.7(2)
N1 C8 Ru1 128.2(2)
N2 C9 C10 102.1(2)
N2 C9 H9A 111.3
C10 C9 H9A 111.3
N2 C9 H9B 111.3
C10 C9 H9B 111.3
H9A C9 H9B 109.2
C14 C15 C16 121.8(3)
C14 C15 H15A 119.1
C16 C15 H15A 119.1
C13 C14 C15 118.2(3)
C13 C14 C18 120.8(3)
C15 C14 C18 120.9(3)
C16 C19 H19A 109.5
C16 C19 H19B 109.5
H19A C19 H19B 109.5
C16 C19 H19C 109.5
H19A C19 H19C 109.5
H19B C19 H19C 109.5
C13 C12 C11 117.8(3)
C13 C12 C17 120.3(3)
C11 C12 C17 121.9(3)
C12 C17 H17A 109.5
C12 C17 H17B 109.5
H17A C17 H17B 109.5
C12 C17 H17C 109.5
H17A C17 H17C 109.5
H17B C17 H17C 109.5
C15 C16 C11 118.4(3)
C15 C16 C19 120.6(3)
C11 C16 C19 121.0(3)
C22 C23 C24 118.5(3)
C22 C23 C27 120.8(3)
C24 C23 C27 120.7(3)
C14 C18 H18A 109.5
C14 C18 H18B 109.5
H18A C18 H18B 109.5
C14 C18 H18C 109.5
H18A C18 H18C 109.5
H18B C18 H18C 109.5
C16 C11 C12 121.5(3)
C16 C11 N1 119.5(3)
C12 C11 N1 118.8(3)
C20 C21 C22 118.1(3)
C20 C21 C26 122.6(3)
C22 C21 C26 119.3(3)
N1 C10 C9 102.3(2)
N1 C10 H10A 111.3
C9 C10 H10A 111.3
N1 C10 H10B 111.3
C9 C10 H10B 111.3
H10A C10 H10B 109.2
C21 C26 H26A 109.5
C21 C26 H26B 109.5
H26A C26 H26B 109.5
C21 C26 H26C 109.5
H26A C26 H26C 109.5
H26B C26 H26C 109.5
C25 C24 C23 121.7(3)
C25 C24 H24A 119.1
C23 C24 H24A 119.1
C14 C13 C12 122.3(3)
C14 C13 H13A 118.9
C12 C13 H13A 118.9
C7 C2 C3 117.9(3)
C7 C2 C1 125.6(3)
C3 C2 C1 116.5(3)
C32 C31 C30 107.6(3)
C32 C31 H31A 126.2
C30 C31 H31A 126.2
C38 C33 C34 110.5(3)
C38 C33 P1 110.1(3)
C34 C33 P1 115.9(3)
C38 C33 H33A 106.6
C34 C33 H33A 106.6
P1 C33 H33A 106.6
C4 C3 C2 121.3(4)
C4 C3 H3A 119.4
C2 C3 H3A 119.4
C23 C22 C21 121.9(3)
C23 C22 H22A 119.0
C21 C22 H22A 119.0
C21 C20 C25 121.4(3)
C21 C20 N2 120.1(3)
C25 C20 N2 117.8(3)
C40 C39 C44 109.6(3)
C40 C39 P1 111.5(2)
C44 C39 P1 113.8(3)
C40 C39 H39A 107.2
C44 C39 H39A 107.2
P1 C39 H39A 107.2
C25 C28 H28A 109.5
C25 C28 H28B 109.5
H28A C28 H28B 109.5
C25 C28 H28C 109.5
H28A C28 H28C 109.5
H28B C28 H28C 109.5
C33 C34 C35 111.9(3)
C33 C34 H34A 109.2
C35 C34 H34A 109.2
C33 C34 H34B 109.2
C35 C34 H34B 109.2
H34A C34 H34B 107.9
C23 C27 H27A 109.5
C23 C27 H27B 109.5
H27A C27 H27B 109.5
C23 C27 H27C 109.5
H27A C27 H27C 109.5
H27B C27 H27C 109.5
C29 C30 C31 107.5(4)
C29 C30 H30A 126.2
C31 C30 H30A 126.2
C4 C5 C6 120.1(4)
C4 C5 H5A 119.9
C6 C5 H5A 119.9
C24 C25 C20 118.3(3)
C24 C25 C28 120.3(3)
C20 C25 C28 121.3(3)
C2 C1 Ru1 137.8(3)
C2 C1 H1A 111.1
Ru1 C1 H1A 111.1
C39 C40 C41 109.5(3)
C39 C40 H40A 109.8
C41 C40 H40A 109.8
C39 C40 H40B 109.8
C41 C40 H40B 109.8
H40A C40 H40B 108.2
C36 C37 C38 110.3(4)
C36 C37 H37A 109.6
C38 C37 H37A 109.6
C36 C37 H37B 109.6
C38 C37 H37B 109.6
H37A C37 H37B 108.1
C43 C42 C41 112.6(3)
C43 C42 H42A 109.1
C41 C42 H42A 109.1
C43 C42 H42B 109.1
C41 C42 H42B 109.1
H42A C42 H42B 107.8
C6 C7 C2 120.4(4)
C6 C7 H7A 119.8
C2 C7 H7A 119.8
C42 C41 C40 111.4(3)
C42 C41 H41A 109.3
C40 C41 H41A 109.3
C42 C41 H41B 109.3
C40 C41 H41B 109.3
H41A C41 H41B 108.0
C5 C6 C7 120.3(4)
C5 C6 H6A 119.9
C7 C6 H6A 119.9
C5 C4 C3 119.9(4)
C5 C4 H4A 120.0
C3 C4 H4A 120.0
C30 C29 N3 109.5(4)
C30 C29 H29A 125.3
N3 C29 H29A 125.3
C43 C44 C39 109.8(3)
C43 C44 H44A 109.7
C39 C44 H44A 109.7
C43 C44 H44B 109.7
C39 C44 H44B 109.7
H44A C44 H44B 108.2
C37 C36 C35 110.6(4)
C37 C36 H36A 109.5
C35 C36 H36A 109.5
C37 C36 H36B 109.5
C35 C36 H36B 109.5
H36A C36 H36B 108.1
C42 C43 C44 111.0(4)
C42 C43 H43A 109.4
C44 C43 H43A 109.4
C42 C43 H43B 109.4
C44 C43 H43B 109.4
H43A C43 H43B 108.0
C33 C38 C37 112.5(4)
C33 C38 H38A 109.1
C37 C38 H38A 109.1
C33 C38 H38B 109.1
C37 C38 H38B 109.1
H38A C38 H38B 107.8
C36 C35 C34 111.0(4)
C36 C35 H35A 109.4
C34 C35 H35A 109.4
C36 C35 H35B 109.4
C34 C35 H35B 109.4
H35A C35 H35B 108.0

loop_
_geom_bond_atom_site_label_1
_geom_bond_atom_site_label_2
_geom_bond_distance
Ru1 C1 1.848(3)
Ru1 C8 2.079(3)
Ru1 Cl1 2.3771(8)
Ru1 Cl2 2.3992(8)
Ru1 P1 2.4166(9)
P1 N3 1.738(3)
P1 C33 1.842(3)
P1 C39 1.847(4)
N3 C29 1.357(5)
N3 C32 1.392(4)
N2 C8 1.338(4)
N2 C20 1.435(4)
N2 C9 1.486(4)
N1 C8 1.348(4)
N1 C11 1.432(4)
N1 C10 1.481(4)
C32 C31 1.358(5)
C32 H32A 0.9500
C9 C10 1.524(5)
C9 H9A 0.9900
C9 H9B 0.9900
C15 C14 1.389(5)
C15 C16 1.392(5)
C15 H15A 0.9500
C14 C13 1.385(5)
C14 C18 1.507(5)
C19 C16 1.506(5)
C19 H19A 0.9800
C19 H19B 0.9800
C19 H19C 0.9800
C12 C13 1.395(4)
C12 C11 1.398(4)
C12 C17 1.512(4)
C17 H17A 0.9800
C17 H17B 0.9800
C17 H17C 0.9800
C16 C11 1.395(4)
C23 C22 1.384(5)
C23 C24 1.393(5)
C23 C27 1.514(5)
C18 H18A 0.9800
C18 H18B 0.9800
C18 H18C 0.9800
C21 C20 1.393(4)
C21 C22 1.401(4)
C21 C26 1.502(5)
C10 H10A 0.9900
C10 H10B 0.9900
C26 H26A 0.9800
C26 H26B 0.9800
C26 H26C 0.9800
C24 C25 1.389(4)
C24 H24A 0.9500
C13 H13A 0.9500
C2 C7 1.398(5)
C2 C3 1.411(5)
C2 C1 1.458(5)
C31 C30 1.398(6)
C31 H31A 0.9500
C33 C38 1.508(5)
C33 C34 1.520(5)
C33 H33A 1.0000
C3 C4 1.382(5)
C3 H3A 0.9500
C22 H22A 0.9500
C20 C25 1.404(4)
C39 C40 1.535(5)
C39 C44 1.537(5)
C39 H39A 1.0000
C28 C25 1.510(5)
C28 H28A 0.9800
C28 H28B 0.9800
C28 H28C 0.9800
C34 C35 1.532(6)
C34 H34A 0.9900
C34 H34B 0.9900
C27 H27A 0.9800
C27 H27B 0.9800
C27 H27C 0.9800
C30 C29 1.350(5)
C30 H30A 0.9500
C5 C4 1.378(6)
C5 C6 1.389(6)
C5 H5A 0.9500
C1 H1A 0.9500
C40 C41 1.541(6)
C40 H40A 0.9900
C40 H40B 0.9900
C37 C36 1.501(6)
C37 C38 1.532(6)
C37 H37A 0.9900
C37 H37B 0.9900
C42 C43 1.510(7)
C42 C41 1.518(6)
C42 H42A 0.9900
C42 H42B 0.9900
C7 C6 1.393(5)
C7 H7A 0.9500
C41 H41A 0.9900
C41 H41B 0.9900
C6 H6A 0.9500
C4 H4A 0.9500
C29 H29A 0.9500
C44 C43 1.530(5)
C44 H44A 0.9900
C44 H44B 0.9900
C36 C35 1.502(7)
C36 H36A 0.9900
C36 H36B 0.9900
C43 H43A 0.9900
C43 H43B 0.9900
C38 H38A 0.9900
C38 H38B 0.9900
C35 H35A 0.9900
C35 H35B 0.9900

loop_
_geom_torsion_atom_site_label_1
_geom_torsion_atom_site_label_2
_geom_torsion_atom_site_label_3
_geom_torsion_atom_site_label_4
_geom_torsion
C33 P1 N3 C29 106.5(3)
C39 P1 N3 C29 -144.4(3)
Ru1 P1 N3 C29 -23.2(4)
C33 P1 N3 C32 -71.0(3)
C39 P1 N3 C32 38.1(3)
Ru1 P1 N3 C32 159.4(3)
C29 N3 C32 C31 0.5(4)
P1 N3 C32 C31 178.4(3)
C20 N2 C8 N1 168.5(3)
C9 N2 C8 N1 -3.2(4)
C20 N2 C8 Ru1 -20.5(4)
C9 N2 C8 Ru1 167.7(2)
C11 N1 C8 N2 -168.7(3)
C10 N1 C8 N2 -3.8(4)
C11 N1 C8 Ru1 20.9(5)
C10 N1 C8 Ru1 -174.2(2)
C8 N2 C9 C10 8.4(4)
C20 N2 C9 C10 -164.3(3)
C16 C15 C14 C13 0.8(5)
C16 C15 C14 C18 -179.3(3)
C14 C15 C16 C11 0.9(5)
C14 C15 C16 C19 179.5(3)
C15 C16 C11 C12 -2.8(5)
C19 C16 C11 C12 178.5(3)
C15 C16 C11 N1 -177.1(3)
C19 C16 C11 N1 4.3(5)
C13 C12 C11 C16 3.0(5)
C17 C12 C11 C16 -177.2(3)
C13 C12 C11 N1 177.3(3)
C17 C12 C11 N1 -2.9(5)
C8 N1 C11 C16 -110.1(4)
C10 N1 C11 C16 85.5(4)
C8 N1 C11 C12 75.5(4)
C10 N1 C11 C12 -88.9(4)
C8 N1 C10 C9 8.7(4)
C11 N1 C10 C9 175.4(3)
N2 C9 C10 N1 -9.4(3)
C22 C23 C24 C25 1.3(5)
C27 C23 C24 C25 -179.2(3)
C15 C14 C13 C12 -0.6(5)
C18 C14 C13 C12 179.5(3)
C11 C12 C13 C14 -1.2(5)
C17 C12 C13 C14 179.0(3)
N3 C32 C31 C30 -0.5(4)
N3 P1 C33 C38 -52.7(3)
C39 P1 C33 C38 -156.9(3)
Ru1 P1 C33 C38 78.5(3)
N3 P1 C33 C34 73.6(3)
C39 P1 C33 C34 -30.7(4)
Ru1 P1 C33 C34 -155.2(3)
C7 C2 C3 C4 3.3(6)
C1 C2 C3 C4 -175.4(4)
C24 C23 C22 C21 -1.2(5)
C27 C23 C22 C21 179.3(3)
C20 C21 C22 C23 -1.1(5)
C26 C21 C22 C23 175.2(3)
C22 C21 C20 C25 3.5(5)
C26 C21 C20 C25 -172.7(3)
C22 C21 C20 N2 173.3(3)
C26 C21 C20 N2 -2.9(5)
C8 N2 C20 C21 101.5(4)
C9 N2 C20 C21 -87.1(4)
C8 N2 C20 C25 -88.4(4)
C9 N2 C20 C25 83.1(4)
N3 P1 C39 C40 62.1(3)
C33 P1 C39 C40 168.8(3)
Ru1 P1 C39 C40 -64.0(3)
N3 P1 C39 C44 -173.3(3)
C33 P1 C39 C44 -66.6(3)
Ru1 P1 C39 C44 60.6(3)
C38 C33 C34 C35 -52.8(5)
P1 C33 C34 C35 -178.9(4)
C32 C31 C30 C29 0.3(5)
C23 C24 C25 C20 1.0(5)
C23 C24 C25 C28 -176.2(3)
C21 C20 C25 C24 -3.5(5)
N2 C20 C25 C24 -173.5(3)
C21 C20 C25 C28 173.7(3)
N2 C20 C25 C28 3.6(4)
C7 C2 C1 Ru1 -6.8(6)
C3 C2 C1 Ru1 171.8(3)
C8 Ru1 C1 C2 98.1(4)
Cl1 Ru1 C1 C2 11.3(4)
Cl2 Ru1 C1 C2 -169.9(4)
P1 Ru1 C1 C2 -83.6(4)
C44 C39 C40 C41 59.4(4)
P1 C39 C40 C41 -173.8(3)
C3 C2 C7 C6 -3.3(6)
C1 C2 C7 C6 175.3(4)
C43 C42 C41 C40 53.8(5)
C39 C40 C41 C42 -55.8(4)
C4 C5 C6 C7 2.0(6)
C2 C7 C6 C5 0.7(6)
C6 C5 C4 C3 -2.0(6)
C2 C3 C4 C5 -0.7(6)
C31 C30 C29 N3 0.0(5)
C32 N3 C29 C30 -0.3(5)
P1 N3 C29 C30 -178.2(3)
C40 C39 C44 C43 -60.4(5)
P1 C39 C44 C43 174.0(3)
C38 C37 C36 C35 57.8(5)
C41 C42 C43 C44 -54.4(5)
C39 C44 C43 C42 57.4(5)
C34 C33 C38 C37 53.6(5)
P1 C33 C38 C37 -177.1(3)
C36 C37 C38 C33 -56.5(5)
C37 C36 C35 C34 -57.7(5)
C33 C34 C35 C36 55.4(6)
